data_4347770
loop_
_publ_author_name
'Yang, Hui'
'Hu, Chun-Li'
'Mao, Jiang-Gao'

_publ_section_title
;
 Ln2Ga[B3O6(OH)]2[B7O9(OH)2](CH3CO2)2 (Ln = Y, Sm, Eu, Gd, Dy): A Series
 of Lanthanide Galloborates Decorated by Acetate Anions.
;
_journal_issue 12
_journal_name_full 'Inorganic chemistry'
_journal_page_first 6051
_journal_page_last 6060
_journal_paper_doi 10.1021/acs.inorgchem.6b00584
_journal_volume 55
_journal_year 2016
_chemical_formula_sum 'C4 H10 B13 Dy2 Ga O29'
_chemical_formula_weight 1057.37
_space_group_IT_number 15
_space_group_name_Hall '-C 2yc'
_space_group_name_H-M_alt 'C 1 2/c 1'
_symmetry_cell_setting monoclinic
_symmetry_space_group_name_H-M 'C 1 2/c 1'
_atom_sites_solution_hydrogens geom
_atom_sites_solution_primary direct
_atom_sites_solution_secondary difmap
_audit_creation_method SHELXL-97
_cell_angle_alpha 90.00
_cell_angle_beta 105.882(2)
_cell_angle_gamma 90.00
_cell_formula_units_Z 4
_cell_length_a 19.1779(4)
_cell_length_b 8.54810(10)
_cell_length_c 17.2497(3)
_cell_measurement_reflns_used 8168
_cell_measurement_temperature 293(2)
_cell_measurement_theta_max 62.5340
_cell_measurement_theta_min 4.7740
_cell_volume 2719.88(8)
_computing_structure_refinement 'SHELXL-97 (Sheldrick, 1997)'
_computing_structure_solution 'SHELXS-97 (Sheldrick, 1990)'
_diffrn_ambient_temperature 293(2)
_diffrn_measured_fraction_theta_full 0.990
_diffrn_measured_fraction_theta_max 0.991
_diffrn_measurement_device_type 'SuperNova, Dual, Cu at zero, Atlas'
_diffrn_radiation_monochromator graphite
_diffrn_radiation_source 'fine-focus sealed tube'
_diffrn_radiation_type CuK\a
_diffrn_radiation_wavelength 1.54178
_diffrn_reflns_av_R_equivalents 0.0338
_diffrn_reflns_av_sigmaI/netI 0.0182
_diffrn_reflns_limit_h_max 22
_diffrn_reflns_limit_h_min -21
_diffrn_reflns_limit_k_max 9
_diffrn_reflns_limit_k_min -9
_diffrn_reflns_limit_l_max 19
_diffrn_reflns_limit_l_min -19
_diffrn_reflns_number 16179
_diffrn_reflns_theta_full 62.45
_diffrn_reflns_theta_max 62.45
_diffrn_reflns_theta_min 4.79
_exptl_absorpt_coefficient_mu 31.224
_exptl_absorpt_correction_T_max 1.00000
_exptl_absorpt_correction_T_min 0.50545
_exptl_absorpt_correction_type multi-scan
_exptl_crystal_colour Colorless
_exptl_crystal_density_diffrn 2.582
_exptl_crystal_density_method 'not measured'
_exptl_crystal_description Prism
_exptl_crystal_F_000 1976
_exptl_crystal_size_max 0.18
_exptl_crystal_size_mid 0.15
_exptl_crystal_size_min 0.12
_refine_diff_density_max 0.658
_refine_diff_density_min -0.783
_refine_diff_density_rms 0.094
_refine_ls_extinction_coef 0.000038(8)
_refine_ls_extinction_expression Fc^*^=kFc[1+0.001xFc^2^\l^3^/sin(2\q)]^-1/4^
_refine_ls_extinction_method SHELXL
_refine_ls_goodness_of_fit_ref 1.073
_refine_ls_hydrogen_treatment mixed
_refine_ls_matrix_type full
_refine_ls_number_parameters 225
_refine_ls_number_reflns 2143
_refine_ls_number_restraints 6
_refine_ls_restrained_S_all 1.077
_refine_ls_R_factor_all 0.0199
_refine_ls_R_factor_gt 0.0181
_refine_ls_shift/su_max 0.001
_refine_ls_shift/su_mean 0.000
_refine_ls_structure_factor_coef Fsqd
_refine_ls_weighting_details 'calc w=1/[\s^2^(Fo^2^)+(0.0247P)^2^+7.5489P] where P=(Fo^2^+2Fc^2^)/3'
_refine_ls_weighting_scheme calc
_refine_ls_wR_factor_gt 0.0449
_refine_ls_wR_factor_ref 0.0459
_reflns_number_gt 2043
_reflns_number_total 2143
_reflns_threshold_expression >2sigma(I)
_cod_data_source_file ic6b00584_si_002.cif
_cod_data_source_block 5
_cod_original_sg_symbol_H-M C2/c
_cod_database_code 4347770

loop_
_symmetry_equiv_pos_as_xyz
'x, y, z'
'-x, y, -z+1/2'
'x+1/2, y+1/2, z'
'-x+1/2, y+1/2, -z+1/2'
'-x, -y, -z'
'x, -y, z-1/2'
'-x+1/2, -y+1/2, -z'
'x+1/2, -y+1/2, z-1/2'

loop_
_atom_site_label
_atom_site_type_symbol
_atom_site_fract_x
_atom_site_fract_y
_atom_site_fract_z
_atom_site_U_iso_or_equiv
_atom_site_adp_type
_atom_site_occupancy
_atom_site_symmetry_multiplicity
_atom_site_calc_flag
_atom_site_refinement_flags
Dy1 Dy 0.343912(9) 0.82769(2) 0.188764(11) 0.00762(9) Uani 1 1 d .
Ga1 Ga 0.7500 0.7500 0.5000 0.01010(14) Uani 1 2 d S
B1 B 0.5620(2) 1.1737(5) 0.2490(3) 0.0180(9) Uani 1 1 d .
B2 B 0.5000 0.9228(6) 0.2500 0.0085(10) Uani 1 2 d S
B3 B 0.4947(2) 0.7146(5) 0.3491(2) 0.0124(8) Uani 1 1 d .
B4 B 0.6003(2) 0.6329(5) 0.4575(2) 0.0127(8) Uani 1 1 d .
B5 B 0.6722(2) 0.5785(4) 0.5970(2) 0.0103(8) Uani 1 1 d .
B6 B 0.72245(19) 0.5141(4) 0.7421(2) 0.0078(7) Uani 1 1 d .
B7 B 0.6917(2) 0.7909(5) 0.7604(2) 0.0112(8) Uani 1 1 d .
O1 O 0.5000 1.2525(4) 0.2500 0.0361(11) Uani 1 2 d S
O2 O 0.56060(11) 1.0149(3) 0.23967(13) 0.0098(5) Uani 1 1 d .
O3 O 0.53308(12) 0.8235(2) 0.31941(14) 0.0092(5) Uani 1 1 d .
O4 O 0.42185(12) 0.7049(3) 0.31291(14) 0.0166(5) Uani 1 1 d U
H4A H 0.4051 0.6286 0.3305 0.025 Uiso 1 1 calc R
O5 O 0.52852(13) 0.6239(3) 0.41214(15) 0.0201(6) Uani 1 1 d .
O6 O 0.65300(12) 0.6997(3) 0.43104(13) 0.0107(5) Uani 1 1 d .
O7 O 0.61232(12) 0.5657(3) 0.53240(14) 0.0180(6) Uani 1 1 d .
O8 O 0.73083(12) 0.6648(3) 0.59597(13) 0.0102(5) Uani 1 1 d .
O11 O 0.74317(12) 0.6803(2) 0.76154(14) 0.0080(5) Uani 1 1 d .
O12 O 0.70750(11) 0.9476(2) 0.76422(13) 0.0094(5) Uani 1 1 d .
O13 O 0.62275(13) 0.7417(3) 0.75522(17) 0.0225(6) Uani 1 1 d .
O14 O 0.34957(13) 1.0302(3) 0.09598(14) 0.0186(5) Uani 1 1 d .
O15 O 0.28414(13) 0.9601(3) -0.02772(14) 0.0185(6) Uani 1 1 d .
O10 O 0.69650(11) 0.4370(3) 0.80361(13) 0.0092(5) Uani 1 1 d .
H10A H 0.7054 0.3432 0.8037 0.014 Uiso 1 1 calc R
O9 O 0.66808(11) 0.4994(3) 0.66473(13) 0.0099(5) Uani 1 1 d .
C1 C 0.3259(2) 1.0529(4) 0.0221(2) 0.0223(9) Uani 1 1 d .
C2 C 0.3466(4) 1.1999(7) -0.0121(3) 0.0648(19) Uani 1 1 d .
H2A H 0.3776 1.2610 0.0303 0.097 Uiso 1 1 calc R
H2B H 0.3038 1.2588 -0.0372 0.097 Uiso 1 1 calc R
H2C H 0.3719 1.1749 -0.0514 0.097 Uiso 1 1 calc R

loop_
_atom_site_aniso_label
_atom_site_aniso_U_11
_atom_site_aniso_U_22
_atom_site_aniso_U_33
_atom_site_aniso_U_23
_atom_site_aniso_U_13
_atom_site_aniso_U_12
Dy1 0.00583(12) 0.00764(13) 0.00880(12) -0.00044(7) 0.00103(8) 0.00003(7)
Ga1 0.0078(3) 0.0136(3) 0.0079(3) 0.0014(2) 0.0005(2) -0.0025(2)
B1 0.010(2) 0.011(2) 0.034(3) 0.0031(18) 0.0079(18) 0.0018(16)
B2 0.007(2) 0.005(3) 0.013(3) 0.000 0.001(2) 0.000
B3 0.0109(19) 0.012(2) 0.014(2) -0.0005(16) 0.0032(16) -0.0039(16)
B4 0.0108(19) 0.011(2) 0.015(2) 0.0003(16) 0.0009(16) -0.0028(15)
B5 0.0109(19) 0.0074(18) 0.0118(19) 0.0007(15) 0.0020(15) -0.0004(15)
B6 0.0065(17) 0.0062(19) 0.0093(18) 0.0013(15) -0.0005(14) -0.0008(14)
B7 0.0112(19) 0.0116(19) 0.0110(19) 0.0001(16) 0.0034(15) -0.0005(16)
O1 0.0113(19) 0.0090(19) 0.092(4) 0.000 0.021(2) 0.000
O2 0.0058(11) 0.0089(12) 0.0152(12) 0.0011(9) 0.0035(9) 0.0006(9)
O3 0.0063(11) 0.0086(12) 0.0121(12) 0.0023(9) 0.0014(9) -0.0013(8)
O4 0.0094(11) 0.0196(12) 0.0186(12) 0.0100(10) 0.0000(9) -0.0056(10)
O5 0.0101(12) 0.0287(15) 0.0167(13) 0.0120(11) -0.0042(10) -0.0072(11)
O6 0.0088(11) 0.0150(12) 0.0076(11) 0.0020(9) 0.0009(9) -0.0024(9)
O7 0.0110(12) 0.0278(14) 0.0118(12) 0.0080(11) -0.0028(10) -0.0094(10)
O8 0.0070(11) 0.0144(12) 0.0081(11) 0.0029(9) 0.0003(9) -0.0021(9)
O11 0.0058(11) 0.0066(12) 0.0123(12) 0.0000(9) 0.0034(9) 0.0003(8)
O12 0.0070(11) 0.0058(11) 0.0160(12) -0.0006(9) 0.0040(9) -0.0002(9)
O13 0.0101(12) 0.0081(12) 0.0513(18) -0.0014(12) 0.0119(12) -0.0003(10)
O14 0.0207(13) 0.0174(13) 0.0153(14) 0.0027(10) 0.0010(10) -0.0031(10)
O15 0.0240(14) 0.0174(13) 0.0115(12) 0.0009(10) 0.0007(10) -0.0042(11)
O10 0.0121(11) 0.0029(11) 0.0128(11) 0.0004(9) 0.0039(9) -0.0008(9)
O9 0.0077(11) 0.0120(12) 0.0089(11) 0.0014(9) 0.0003(9) -0.0028(9)
C1 0.023(2) 0.020(2) 0.021(2) 0.0044(17) 0.0024(17) -0.0030(16)
C2 0.096(5) 0.051(3) 0.032(3) 0.016(3) -0.008(3) -0.042(3)

loop_
_atom_type_symbol
_atom_type_description
_atom_type_scat_dispersion_real
_atom_type_scat_dispersion_imag
_atom_type_scat_source
C C 0.0181 0.0091 'International Tables Vol C Tables 4.2.6.8 and 6.1.1.4'
H H 0.0000 0.0000 'International Tables Vol C Tables 4.2.6.8 and 6.1.1.4'
B B 0.0090 0.0039 'International Tables Vol C Tables 4.2.6.8 and 6.1.1.4'
Dy Dy -9.8046 9.8477 'International Tables Vol C Tables 4.2.6.8 and 6.1.1.4'
Ga Ga -1.2846 0.7763 'International Tables Vol C Tables 4.2.6.8 and 6.1.1.4'
O O 0.0492 0.0322 'International Tables Vol C Tables 4.2.6.8 and 6.1.1.4'

loop_
_geom_angle_atom_site_label_1
_geom_angle_atom_site_label_2
_geom_angle_atom_site_label_3
_geom_angle
_geom_angle_site_symmetry_1
_geom_angle_site_symmetry_3
O8 Dy1 O6 69.51(8) 8_465 2_655
O8 Dy1 O14 73.84(8) 8_465 .
O6 Dy1 O14 74.39(8) 2_655 .
O8 Dy1 O12 79.51(7) 8_465 5_676
O6 Dy1 O12 141.29(8) 2_655 5_676
O14 Dy1 O12 75.14(8) . 5_676
O8 Dy1 O3 135.11(8) 8_465 2_655
O6 Dy1 O3 71.36(8) 2_655 2_655
O14 Dy1 O3 75.24(8) . 2_655
O12 Dy1 O3 122.20(7) 5_676 2_655
O8 Dy1 O10 79.00(7) 8_465 5_666
O6 Dy1 O10 72.36(8) 2_655 5_666
O14 Dy1 O10 142.66(8) . 5_666
O12 Dy1 O10 124.46(7) 5_676 5_666
O3 Dy1 O10 108.98(7) 2_655 5_666
O8 Dy1 O4 146.69(8) 8_465 .
O6 Dy1 O4 114.00(8) 2_655 .
O14 Dy1 O4 139.44(8) . .
O12 Dy1 O4 104.65(8) 5_676 .
O3 Dy1 O4 71.06(8) 2_655 .
O10 Dy1 O4 71.48(7) 5_666 .
O8 Dy1 O2 138.33(7) 8_465 2_655
O6 Dy1 O2 122.84(8) 2_655 2_655
O14 Dy1 O2 72.74(8) . 2_655
O12 Dy1 O2 68.43(7) 5_676 2_655
O3 Dy1 O2 55.80(7) 2_655 2_655
O10 Dy1 O2 141.37(7) 5_666 2_655
O4 Dy1 O2 69.94(8) . 2_655
O8 Dy1 O11 69.67(7) 8_465 8_465
O6 Dy1 O11 128.16(7) 2_655 8_465
O14 Dy1 O11 121.67(8) . 8_465
O12 Dy1 O11 54.85(7) 5_676 8_465
O3 Dy1 O11 155.17(8) 2_655 8_465
O10 Dy1 O11 69.69(7) 5_666 8_465
O4 Dy1 O11 85.60(7) . 8_465
O2 Dy1 O11 108.85(7) 2_655 8_465
O8 Dy1 B2 152.93(8) 8_465 .
O6 Dy1 B2 99.95(7) 2_655 .
O14 Dy1 B2 79.33(9) . .
O12 Dy1 B2 97.27(10) 5_676 .
O3 Dy1 B2 28.79(7) 2_655 .
O10 Dy1 B2 122.73(11) 5_666 .
O4 Dy1 B2 60.28(8) . .
O2 Dy1 B2 28.84(10) 2_655 .
O11 Dy1 B2 130.11(5) 8_465 .
O8 Dy1 B6 63.12(9) 8_465 8_465
O6 Dy1 B6 132.60(9) 2_655 8_465
O14 Dy1 B6 93.42(9) . 8_465
O12 Dy1 B6 28.76(9) 5_676 8_465
O3 Dy1 B6 150.36(9) 2_655 8_465
O10 Dy1 B6 96.69(9) 5_666 8_465
O4 Dy1 B6 104.87(9) . 8_465
O2 Dy1 B6 94.84(9) 2_655 8_465
O11 Dy1 B6 29.21(8) 8_465 8_465
B2 Dy1 B6 123.02(10) . 8_465
O8 Dy1 Ga1 34.53(5) 8_465 2_655
O6 Dy1 Ga1 35.41(5) 2_655 2_655
O14 Dy1 Ga1 66.38(6) . 2_655
O12 Dy1 Ga1 109.15(5) 5_676 2_655
O3 Dy1 Ga1 102.52(5) 2_655 2_655
O10 Dy1 Ga1 76.69(5) 5_666 2_655
O4 Dy1 Ga1 142.74(6) . 2_655
O2 Dy1 Ga1 137.80(5) 2_655 2_655
O11 Dy1 Ga1 101.20(5) 8_465 2_655
B2 Dy1 Ga1 128.242(8) . 2_655
B6 Dy1 Ga1 97.49(7) 8_465 2_655
O8 Ga1 O8 180.000(1) 7_666 .
O8 Ga1 O6 86.23(9) 7_666 .
O8 Ga1 O6 93.77(9) . .
O8 Ga1 O6 93.77(9) 7_666 7_666
O8 Ga1 O6 86.23(9) . 7_666
O6 Ga1 O6 180.000(1) . 7_666
O8 Ga1 O15 91.02(10) 7_666 2_655
O8 Ga1 O15 88.98(10) . 2_655
O6 Ga1 O15 91.34(10) . 2_655
O6 Ga1 O15 88.66(10) 7_666 2_655
O8 Ga1 O15 88.98(10) 7_666 8_566
O8 Ga1 O15 91.02(10) . 8_566
O6 Ga1 O15 88.66(10) . 8_566
O6 Ga1 O15 91.34(10) 7_666 8_566
O15 Ga1 O15 180.000(1) 2_655 8_566
O8 Ga1 Dy1 42.78(6) 7_666 2_655
O8 Ga1 Dy1 137.22(7) . 2_655
O6 Ga1 Dy1 44.03(6) . 2_655
O6 Ga1 Dy1 135.97(6) 7_666 2_655
O15 Ga1 Dy1 86.00(7) 2_655 2_655
O15 Ga1 Dy1 94.00(7) 8_566 2_655
O8 Ga1 Dy1 137.22(6) 7_666 8_566
O8 Ga1 Dy1 42.78(7) . 8_566
O6 Ga1 Dy1 135.97(6) . 8_566
O6 Ga1 Dy1 44.03(6) 7_666 8_566
O15 Ga1 Dy1 94.00(7) 2_655 8_566
O15 Ga1 Dy1 86.00(7) 8_566 8_566
Dy1 Ga1 Dy1 180.0 2_655 8_566
O13 B1 O2 122.1(3) 6_575 .
O13 B1 O1 117.9(3) 6_575 .
O2 B1 O1 120.0(3) . .
O2 B2 O2 114.5(4) . 2_655
O2 B2 O3 113.32(12) . 2_655
O2 B2 O3 103.44(12) 2_655 2_655
O2 B2 O3 103.44(12) . .
O2 B2 O3 113.32(12) 2_655 .
O3 B2 O3 109.0(4) 2_655 .
O2 B2 Dy1 148.98(16) . .
O2 B2 Dy1 55.69(11) 2_655 .
O3 B2 Dy1 52.23(9) 2_655 .
O3 B2 Dy1 107.34(18) . .
O2 B2 Dy1 55.69(10) . 2_655
O2 B2 Dy1 148.98(16) 2_655 2_655
O3 B2 Dy1 107.34(18) 2_655 2_655
O3 B2 Dy1 52.23(9) . 2_655
Dy1 B2 Dy1 148.55(19) . 2_655
O5 B3 O4 122.6(3) . .
O5 B3 O3 120.2(3) . .
O4 B3 O3 117.2(3) . .
O6 B4 O7 123.3(3) . .
O6 B4 O5 123.6(3) . .
O7 B4 O5 113.1(3) . .
O8 B5 O7 123.4(3) . .
O8 B5 O9 121.6(3) . .
O7 B5 O9 115.0(3) . .
O10 B6 O9 109.2(3) . .
O10 B6 O11 113.2(3) . .
O9 B6 O11 111.6(3) . .
O10 B6 O12 112.2(3) . 4_646
O9 B6 O12 109.5(3) . 4_646
O11 B6 O12 101.0(2) . 4_646
O10 B6 Dy1 150.3(2) . 8_566
O9 B6 Dy1 100.15(19) . 8_566
O11 B6 Dy1 57.66(15) . 8_566
O12 B6 Dy1 50.79(14) 4_646 8_566
O11 B7 O13 118.1(3) . .
O11 B7 O12 121.8(3) . .
O13 B7 O12 120.1(3) . .
B1 O1 B1 121.1(4) . 2_655
B1 O2 B2 120.9(3) . .
B1 O2 Dy1 126.3(2) . 2_655
B2 O2 Dy1 95.47(18) . 2_655
B3 O3 B2 122.9(2) . .
B3 O3 Dy1 132.0(2) . 2_655
B2 O3 Dy1 98.98(11) . 2_655
B3 O4 Dy1 131.8(2) . .
B3 O4 H4A 109.5 . .
Dy1 O4 H4A 116.8 . .
B3 O5 B4 127.4(3) . .
B4 O6 Ga1 124.2(2) . .
B4 O6 Dy1 134.2(2) . 2_655
Ga1 O6 Dy1 100.55(9) . 2_655
B5 O7 B4 128.2(3) . .
B5 O8 Ga1 124.8(2) . .
B5 O8 Dy1 129.2(2) . 8_566
Ga1 O8 Dy1 102.69(9) . 8_566
B7 O11 B6 120.7(3) . .
B7 O11 Dy1 130.4(2) . 8_566
B6 O11 Dy1 93.13(18) . 8_566
B7 O12 B6 124.2(3) . 4_656
B7 O12 Dy1 133.8(2) . 5_676
B6 O12 Dy1 100.45(18) 4_656 5_676
B1 O13 B7 129.6(3) 6_576 .
C1 O14 Dy1 136.9(2) . .
C1 O15 Ga1 125.3(2) . 2_655
B6 O10 Dy1 130.4(2) . 5_666
B6 O10 H10A 109.5 . .
Dy1 O10 H10A 31.9 5_666 .
B5 O9 B6 123.0(3) . .
O14 C1 O15 125.3(3) . .
O14 C1 C2 118.3(4) . .
O15 C1 C2 116.3(4) . .
C1 C2 H2A 109.5 . .
C1 C2 H2B 109.5 . .
H2A C2 H2B 109.5 . .
C1 C2 H2C 109.5 . .
H2A C2 H2C 109.5 . .
H2B C2 H2C 109.5 . .

loop_
_geom_bond_atom_site_label_1
_geom_bond_atom_site_label_2
_geom_bond_distance
_geom_bond_site_symmetry_2
Dy1 O8 2.317(2) 8_465
Dy1 O6 2.353(2) 2_655
Dy1 O14 2.380(2) .
Dy1 O12 2.400(2) 5_676
Dy1 O3 2.402(2) 2_655
Dy1 O10 2.407(2) 5_666
Dy1 O4 2.484(2) .
Dy1 O2 2.490(2) 2_655
Dy1 O11 2.577(2) 8_465
Dy1 B2 3.0012(15) .
Dy1 B6 3.046(4) 8_465
Dy1 Ga1 3.32827(19) 2_655
Ga1 O8 1.934(2) 7_666
Ga1 O8 1.934(2) .
Ga1 O6 1.962(2) .
Ga1 O6 1.962(2) 7_666
Ga1 O15 2.014(2) 2_655
Ga1 O15 2.014(2) 8_566
Ga1 Dy1 3.32827(19) 2_655
Ga1 Dy1 3.3283(2) 8_566
B1 O13 1.350(5) 6_575
B1 O2 1.366(5) .
B1 O1 1.371(5) .
B2 O2 1.454(4) .
B2 O2 1.454(4) 2_655
B2 O3 1.463(4) 2_655
B2 O3 1.463(4) .
B2 Dy1 3.0013(14) 2_655
B3 O5 1.348(5) .
B3 O4 1.368(5) .
B3 O3 1.370(5) .
B4 O6 1.345(5) .
B4 O7 1.374(5) .
B4 O5 1.387(5) .
B5 O8 1.348(4) .
B5 O7 1.368(4) .
B5 O9 1.372(5) .
B6 O10 1.448(4) .
B6 O9 1.457(4) .
B6 O11 1.488(4) .
B6 O12 1.490(4) 4_646
B6 Dy1 3.046(4) 8_566
B7 O11 1.364(5) .
B7 O13 1.366(5) .
B7 O12 1.371(5) .
O1 B1 1.371(5) 2_655
O2 Dy1 2.490(2) 2_655
O3 Dy1 2.402(2) 2_655
O4 H4A 0.8200 .
O6 Dy1 2.353(2) 2_655
O8 Dy1 2.317(2) 8_566
O11 Dy1 2.577(2) 8_566
O12 B6 1.490(4) 4_656
O12 Dy1 2.400(2) 5_676
O13 B1 1.350(5) 6_576
O14 C1 1.245(5) .
O15 C1 1.278(4) .
O15 Ga1 2.014(2) 2_655
O10 Dy1 2.407(2) 5_666
O10 H10A 0.8200 .
C1 C2 1.488(6) .
C2 H2A 0.9600 .
C2 H2B 0.9600 .
C2 H2C 0.9600 .

loop_
_geom_hbond_atom_site_label_D
_geom_hbond_atom_site_label_H
_geom_hbond_atom_site_label_A
_geom_hbond_distance_DH
_geom_hbond_distance_HA
_geom_hbond_distance_DA
_geom_hbond_angle_DHA
_geom_hbond_site_symmetry_A
O4 H4A O9 0.82 1.80 2.556(3) 152.7 5_666
O10 H10A O11 0.82 2.19 2.851(3) 138.2 4_646
O10 H10A O8 0.82 2.38 3.006(3) 133.9 4_646
